data_4318283
loop_
_publ_author_name
'Arunashree Panda'
'Matthias Stender'
'Robert J. Wright'
'Marilyn M. Olmstead'
'Peter Klavins'
'Philip P. Power'

_publ_section_title
;
 Synthesis and Characterization of Three-Coordinate and Related
 \b-Diketiminate Derivatives of Manganese, Iron, and Cobalt
;
_journal_name_full 'Inorganic Chemistry'
_journal_page_first 3909
_journal_page_last 3916
_journal_paper_doi 10.1021/ic025552s
_journal_volume 41
_journal_year 2002
_chemical_formula_sum 'C34 H14 F20 Fe N4'
_chemical_formula_weight 914.34
_chemical_name_common '[(F10)NacNac]2Fe'
_chemical_name_systematic
; 
 ? 
;
_space_group_IT_number 2
_symmetry_cell_setting triclinic
_symmetry_space_group_name_Hall '-P 1'
_symmetry_space_group_name_H-M 'P -1'
_atom_sites_solution_hydrogens geom
_atom_sites_solution_primary direct
_atom_sites_solution_secondary difmap
_audit_creation_method SHELXL-97
_cell_angle_alpha 100.0590(10)
_cell_angle_beta 95.2390(10)
_cell_angle_gamma 110.0380(10)
_cell_formula_units_Z 2
_cell_length_a 10.1625(4)
_cell_length_b 11.3316(4)
_cell_length_c 15.9244(6)
_cell_measurement_reflns_used 8034
_cell_measurement_temperature 90(2)
_cell_measurement_theta_max 31.37
_cell_measurement_theta_min 2.33
_cell_volume 1673.52(11)
_computing_cell_refinement 'Bruker SMART'
_computing_data_collection 'Bruker SMART'
_computing_data_reduction 'Bruker SHELXTL v. 5.10'
_computing_molecular_graphics 'XP, Bruker SHELXTL v. 5.10'
_computing_publication_material 'XCIF, Bruker SHELXTL v. 5.10'
_computing_structure_refinement 'XL, Bruker SHELXTL v. 5.10'
_computing_structure_solution 'XS, Bruker SHELXTL v. 5.10'
_diffrn_ambient_temperature 90(2)
_diffrn_measured_fraction_theta_full 0.907
_diffrn_measured_fraction_theta_max 0.907
_diffrn_measurement_device_type 'Bruker SMART 1000'
_diffrn_measurement_method /w
_diffrn_radiation_monochromator graphite
_diffrn_radiation_source 'normal-focus sealed tube'
_diffrn_radiation_type MoK\a
_diffrn_radiation_wavelength 0.71073
_diffrn_reflns_av_R_equivalents 0.0241
_diffrn_reflns_av_sigmaI/netI 0.0360
_diffrn_reflns_limit_h_max 14
_diffrn_reflns_limit_h_min -14
_diffrn_reflns_limit_k_max 16
_diffrn_reflns_limit_k_min -16
_diffrn_reflns_limit_l_max 22
_diffrn_reflns_limit_l_min -23
_diffrn_reflns_number 22450
_diffrn_reflns_theta_full 31.46
_diffrn_reflns_theta_max 31.46
_diffrn_reflns_theta_min 2.11
_diffrn_standards_decay_% <0.01
_diffrn_standards_number '50 frames remeasured'
_exptl_absorpt_coefficient_mu 0.597
_exptl_absorpt_correction_T_max 0.8885
_exptl_absorpt_correction_T_min 0.8828
_exptl_absorpt_correction_type empirical
_exptl_absorpt_process_details
;SADABS: an empirical absorption program by G. M. Sheldrick
using the method described by Blessing, R. H.; Acta Cryst.
A51, 1995, 33.
;
_exptl_crystal_colour orange
_exptl_crystal_density_diffrn 1.815
_exptl_crystal_density_method 'not measured'
_exptl_crystal_description block
_exptl_crystal_F_000 904
_exptl_crystal_size_max 0.34
_exptl_crystal_size_mid 0.23
_exptl_crystal_size_min 0.17
_refine_diff_density_max 0.443
_refine_diff_density_min -0.312
_refine_diff_density_rms 0.062
_refine_ls_extinction_method none
_refine_ls_goodness_of_fit_ref 1.030
_refine_ls_hydrogen_treatment constr
_refine_ls_matrix_type full
_refine_ls_number_parameters 536
_refine_ls_number_reflns 10055
_refine_ls_number_restraints 0
_refine_ls_restrained_S_all 1.030
_refine_ls_R_factor_all 0.0485
_refine_ls_R_factor_gt 0.0342
_refine_ls_shift/su_max 0.001
_refine_ls_shift/su_mean 0.000
_refine_ls_structure_factor_coef Fsqd
_refine_ls_weighting_details 'calc w=1/[\s^2^(Fo^2^)+(0.0413P)^2^+0.4302P] where P=(Fo^2^+2Fc^2^)/3'
_refine_ls_weighting_scheme calc
_refine_ls_wR_factor_gt 0.0821
_refine_ls_wR_factor_ref 0.0881
_reflns_number_gt 8004
_reflns_number_total 10055
_reflns_threshold_expression >2sigma(I)
_cod_data_source_file ic025552s_s1_8.cif
_cod_data_source_block mas73
_cod_database_code 4318283

loop_
_symmetry_equiv_pos_as_xyz
'x, y, z'
'-x, -y, -z'

loop_
_atom_site_label
_atom_site_type_symbol
_atom_site_fract_x
_atom_site_fract_y
_atom_site_fract_z
_atom_site_U_iso_or_equiv
_atom_site_adp_type
_atom_site_occupancy
_atom_site_symmetry_multiplicity
_atom_site_calc_flag
_atom_site_refinement_flags
_atom_site_disorder_assembly
_atom_site_disorder_group
Fe1 Fe 0.74894(2) 0.84812(2) -0.262897(13) 0.01553(5) Uani 1 1 d . . .
N1 N 0.91019(12) 0.78794(12) -0.23027(8) 0.0167(2) Uani 1 1 d . . .
N2 N 0.77245(13) 0.93861(11) -0.13878(8) 0.0165(2) Uani 1 1 d . . .
C1 C 0.92301(15) 0.75201(13) -0.15526(9) 0.0168(3) Uani 1 1 d . . .
C2 C 0.85545(15) 0.78531(14) -0.08670(9) 0.0177(3) Uani 1 1 d . . .
H2A H 0.8446 0.7348 -0.0443 0.021 Uiso 1 1 calc R . .
C3 C 0.80206(14) 0.88531(13) -0.07402(9) 0.0165(3) Uani 1 1 d . . .
C4 C 1.01788(17) 0.67799(15) -0.13974(10) 0.0214(3) Uani 1 1 d . . .
H4A H 1.1161 0.7382 -0.1204 0.032 Uiso 1 1 calc R . .
H4B H 1.0123 0.6180 -0.1935 0.032 Uiso 1 1 calc R . .
H4C H 0.9869 0.6297 -0.0952 0.032 Uiso 1 1 calc R . .
C5 C 0.78870(16) 0.93812(15) 0.01696(9) 0.0199(3) Uani 1 1 d . . .
H5A H 0.6985 0.9517 0.0169 0.030 Uiso 1 1 calc R . .
H5B H 0.8675 1.0203 0.0404 0.030 Uiso 1 1 calc R . .
H5C H 0.7914 0.8768 0.0529 0.030 Uiso 1 1 calc R . .
C6 C 1.00088(15) 0.77368(14) -0.29038(9) 0.0167(3) Uani 1 1 d . . .
F7 F 1.20860(10) 0.92637(9) -0.20005(6) 0.0256(2) Uani 1 1 d . . .
C7 C 1.14666(15) 0.84521(14) -0.27665(9) 0.0190(3) Uani 1 1 d . . .
F8 F 1.36823(9) 0.91108(10) -0.32473(6) 0.0273(2) Uani 1 1 d . . .
C8 C 1.22975(15) 0.83848(15) -0.33999(10) 0.0207(3) Uani 1 1 d . . .
F9 F 1.24575(10) 0.75158(9) -0.48376(6) 0.02415(19) Uani 1 1 d . . .
C9 C 1.16821(16) 0.75847(15) -0.42052(10) 0.0192(3) Uani 1 1 d . . .
F10 F 0.96424(10) 0.60870(9) -0.51456(6) 0.0256(2) Uani 1 1 d . . .
C10 C 1.02464(16) 0.68626(14) -0.43655(9) 0.0193(3) Uani 1 1 d . . .
C11 C 0.94335(15) 0.69449(14) -0.37242(10) 0.0190(3) Uani 1 1 d . . .
F11 F 0.80421(9) 0.62537(10) -0.39044(6) 0.0276(2) Uani 1 1 d . . .
C12 C 0.76256(15) 1.06204(14) -0.11783(9) 0.0169(3) Uani 1 1 d . . .
F13 F 0.99884(9) 1.15640(9) -0.14160(6) 0.02272(19) Uani 1 1 d . . .
C13 C 0.87859(15) 1.17031(14) -0.12136(9) 0.0176(3) Uani 1 1 d . . .
F14 F 0.98974(10) 1.39397(9) -0.11001(7) 0.0260(2) Uani 1 1 d . . .
C14 C 0.87477(16) 1.29287(14) -0.10582(10) 0.0201(3) Uani 1 1 d . . .
F15 F 0.74637(11) 1.42882(9) -0.07477(7) 0.0282(2) Uani 1 1 d . . .
C15 C 0.75213(17) 1.31095(14) -0.08718(10) 0.0214(3) Uani 1 1 d . . .
F16 F 0.51763(10) 1.22287(10) -0.06107(7) 0.0291(2) Uani 1 1 d . . .
C16 C 0.63535(16) 1.20585(15) -0.08181(10) 0.0211(3) Uani 1 1 d . . .
F17 F 0.52540(9) 0.98434(9) -0.09229(6) 0.02429(19) Uani 1 1 d . . .
C17 C 0.64093(15) 1.08349(14) -0.09750(10) 0.0191(3) Uani 1 1 d . . .
N3 N 0.56629(12) 0.69914(11) -0.31499(8) 0.0163(2) Uani 1 1 d . . .
N4 N 0.74450(13) 0.92914(12) -0.36449(8) 0.0173(2) Uani 1 1 d . . .
C18 C 0.50453(14) 0.66967(14) -0.39734(9) 0.0167(3) Uani 1 1 d . . .
C19 C 0.55220(15) 0.74886(14) -0.45580(9) 0.0180(3) Uani 1 1 d . . .
H19A H 0.5063 0.7135 -0.5141 0.022 Uiso 1 1 calc R . .
C20 C 0.65678(15) 0.87149(14) -0.44072(9) 0.0170(3) Uani 1 1 d . . .
C21 C 0.37554(16) 0.54895(14) -0.43120(10) 0.0215(3) Uani 1 1 d . . .
H21A H 0.3036 0.5469 -0.3939 0.032 Uiso 1 1 calc R . .
H21B H 0.4021 0.4735 -0.4316 0.032 Uiso 1 1 calc R . .
H21C H 0.3369 0.5478 -0.4902 0.032 Uiso 1 1 calc R . .
C22 C 0.66871(16) 0.94197(15) -0.51310(10) 0.0214(3) Uani 1 1 d . . .
H22A H 0.7678 0.9746 -0.5220 0.032 Uiso 1 1 calc R . .
H22B H 0.6367 1.0142 -0.4982 0.032 Uiso 1 1 calc R . .
H22C H 0.6093 0.8830 -0.5663 0.032 Uiso 1 1 calc R . .
C23 C 0.50574(14) 0.61322(14) -0.26166(9) 0.0169(3) Uani 1 1 d . . .
F24 F 0.39090(10) 0.74778(9) -0.19941(6) 0.02478(19) Uani 1 1 d . . .
C24 C 0.42271(15) 0.64177(14) -0.20239(9) 0.0183(3) Uani 1 1 d . . .
F25 F 0.28144(11) 0.59032(10) -0.09490(7) 0.0304(2) Uani 1 1 d . . .
C25 C 0.36489(16) 0.56068(16) -0.14872(10) 0.0218(3) Uani 1 1 d . . .
F26 F 0.33063(12) 0.36734(11) -0.10232(7) 0.0368(3) Uani 1 1 d . . .
C26 C 0.38868(17) 0.44718(16) -0.15289(11) 0.0253(3) Uani 1 1 d . . .
F27 F 0.49001(12) 0.30331(10) -0.21931(8) 0.0352(2) Uani 1 1 d . . .
C27 C 0.46979(17) 0.41545(15) -0.21155(11) 0.0243(3) Uani 1 1 d . . .
F28 F 0.60191(11) 0.46141(10) -0.32243(7) 0.0284(2) Uani 1 1 d . . .
C28 C 0.52757(16) 0.49763(15) -0.26463(10) 0.0206(3) Uani 1 1 d . . .
C29 C 0.83447(15) 1.05974(14) -0.35302(9) 0.0174(3) Uani 1 1 d . . .
F30 F 0.65095(10) 1.13257(9) -0.31752(7) 0.0290(2) Uani 1 1 d . . .
C30 C 0.78719(15) 1.16012(15) -0.32696(10) 0.0197(3) Uani 1 1 d . . .
F31 F 0.82747(11) 1.38163(9) -0.28493(7) 0.0310(2) Uani 1 1 d . . .
C31 C 0.87631(16) 1.28799(15) -0.30987(10) 0.0208(3) Uani 1 1 d . . .
F32 F 1.10464(10) 1.44302(9) -0.30114(6) 0.0276(2) Uani 1 1 d . . .
C32 C 1.01756(16) 1.31907(14) -0.31821(10) 0.0211(3) Uani 1 1 d . . .
F33 F 1.20444(10) 1.25242(10) -0.35542(8) 0.0361(3) Uani 1 1 d . . .
C33 C 1.06791(16) 1.22237(15) -0.34526(11) 0.0228(3) Uani 1 1 d . . .
F34 F 1.02810(10) 1.00262(9) -0.38946(7) 0.0309(2) Uani 1 1 d . . .
C34 C 0.97742(16) 1.09520(14) -0.36219(10) 0.0204(3) Uani 1 1 d . . .

loop_
_atom_site_aniso_label
_atom_site_aniso_U_11
_atom_site_aniso_U_22
_atom_site_aniso_U_33
_atom_site_aniso_U_23
_atom_site_aniso_U_13
_atom_site_aniso_U_12
Fe1 0.01548(9) 0.01555(10) 0.01393(10) 0.00292(7) 0.00079(7) 0.00422(7)
N1 0.0168(5) 0.0164(6) 0.0154(6) 0.0012(4) 0.0020(4) 0.0054(4)
N2 0.0184(5) 0.0150(5) 0.0159(5) 0.0034(4) 0.0028(4) 0.0060(4)
C1 0.0173(6) 0.0130(6) 0.0178(6) 0.0023(5) 0.0016(5) 0.0036(5)
C2 0.0203(6) 0.0160(6) 0.0167(6) 0.0055(5) 0.0029(5) 0.0055(5)
C3 0.0142(6) 0.0154(6) 0.0166(6) 0.0032(5) 0.0027(5) 0.0016(5)
C4 0.0255(7) 0.0196(7) 0.0221(7) 0.0053(6) 0.0039(6) 0.0117(6)
C5 0.0227(7) 0.0221(7) 0.0153(6) 0.0036(5) 0.0052(5) 0.0085(6)
C6 0.0180(6) 0.0168(6) 0.0160(6) 0.0034(5) 0.0029(5) 0.0074(5)
F7 0.0219(4) 0.0271(5) 0.0184(4) -0.0025(4) -0.0001(3) 0.0016(4)
C7 0.0191(6) 0.0182(7) 0.0172(7) 0.0013(5) 0.0004(5) 0.0058(5)
F8 0.0159(4) 0.0338(5) 0.0275(5) 0.0070(4) 0.0039(4) 0.0030(4)
C8 0.0168(6) 0.0222(7) 0.0230(7) 0.0072(6) 0.0025(5) 0.0062(5)
F9 0.0254(5) 0.0303(5) 0.0215(4) 0.0083(4) 0.0106(4) 0.0131(4)
C9 0.0217(7) 0.0218(7) 0.0187(7) 0.0076(6) 0.0069(5) 0.0112(6)
F10 0.0286(5) 0.0273(5) 0.0160(4) -0.0018(4) 0.0030(4) 0.0072(4)
C10 0.0232(7) 0.0183(7) 0.0158(6) 0.0016(5) 0.0019(5) 0.0083(6)
C11 0.0167(6) 0.0197(7) 0.0191(7) 0.0035(6) 0.0025(5) 0.0051(5)
F11 0.0173(4) 0.0325(5) 0.0224(5) -0.0038(4) 0.0021(3) 0.0010(4)
C12 0.0200(6) 0.0161(6) 0.0147(6) 0.0032(5) 0.0027(5) 0.0071(5)
F13 0.0184(4) 0.0232(5) 0.0284(5) 0.0070(4) 0.0069(4) 0.0085(4)
C13 0.0174(6) 0.0192(7) 0.0170(6) 0.0041(5) 0.0032(5) 0.0075(5)
F14 0.0251(5) 0.0166(4) 0.0330(5) 0.0070(4) 0.0068(4) 0.0025(4)
C14 0.0225(7) 0.0170(7) 0.0197(7) 0.0056(6) 0.0048(5) 0.0047(5)
F15 0.0387(5) 0.0185(4) 0.0335(5) 0.0083(4) 0.0125(4) 0.0150(4)
C15 0.0290(8) 0.0167(7) 0.0210(7) 0.0047(6) 0.0062(6) 0.0106(6)
F16 0.0272(5) 0.0292(5) 0.0396(6) 0.0112(4) 0.0156(4) 0.0168(4)
C16 0.0219(7) 0.0229(7) 0.0225(7) 0.0062(6) 0.0076(6) 0.0117(6)
F17 0.0192(4) 0.0209(4) 0.0318(5) 0.0071(4) 0.0077(4) 0.0046(3)
C17 0.0181(6) 0.0182(7) 0.0198(7) 0.0049(5) 0.0039(5) 0.0045(5)
N3 0.0171(5) 0.0152(5) 0.0162(6) 0.0043(4) 0.0032(4) 0.0050(4)
N4 0.0169(5) 0.0160(6) 0.0170(6) 0.0042(5) 0.0018(4) 0.0034(4)
C18 0.0146(6) 0.0152(6) 0.0191(7) 0.0017(5) 0.0016(5) 0.0052(5)
C19 0.0177(6) 0.0193(7) 0.0153(6) 0.0015(5) 0.0014(5) 0.0062(5)
C20 0.0161(6) 0.0195(7) 0.0170(6) 0.0047(5) 0.0043(5) 0.0078(5)
C21 0.0201(7) 0.0177(7) 0.0209(7) 0.0025(6) -0.0007(5) 0.0017(5)
C22 0.0236(7) 0.0225(7) 0.0172(7) 0.0062(6) 0.0024(5) 0.0064(6)
C23 0.0159(6) 0.0165(6) 0.0169(6) 0.0040(5) 0.0011(5) 0.0043(5)
F24 0.0295(5) 0.0204(4) 0.0288(5) 0.0068(4) 0.0102(4) 0.0126(4)
C24 0.0184(6) 0.0171(7) 0.0182(7) 0.0038(5) 0.0016(5) 0.0056(5)
F25 0.0323(5) 0.0374(6) 0.0288(5) 0.0133(4) 0.0167(4) 0.0157(5)
C25 0.0202(7) 0.0273(8) 0.0187(7) 0.0067(6) 0.0057(5) 0.0083(6)
F26 0.0419(6) 0.0383(6) 0.0431(6) 0.0287(5) 0.0204(5) 0.0175(5)
C26 0.0261(8) 0.0271(8) 0.0257(8) 0.0155(7) 0.0072(6) 0.0081(6)
F27 0.0449(6) 0.0268(5) 0.0469(7) 0.0196(5) 0.0160(5) 0.0215(5)
C27 0.0269(8) 0.0212(7) 0.0296(8) 0.0118(6) 0.0061(6) 0.0114(6)
F28 0.0336(5) 0.0283(5) 0.0332(5) 0.0116(4) 0.0157(4) 0.0187(4)
C28 0.0197(7) 0.0213(7) 0.0223(7) 0.0063(6) 0.0048(6) 0.0082(6)
C29 0.0181(6) 0.0168(6) 0.0157(6) 0.0047(5) 0.0024(5) 0.0038(5)
F30 0.0172(4) 0.0250(5) 0.0446(6) 0.0057(4) 0.0078(4) 0.0079(4)
C30 0.0161(6) 0.0209(7) 0.0214(7) 0.0053(6) 0.0032(5) 0.0056(5)
F31 0.0305(5) 0.0193(5) 0.0432(6) 0.0022(4) 0.0059(4) 0.0113(4)
C31 0.0243(7) 0.0181(7) 0.0196(7) 0.0031(6) 0.0027(6) 0.0082(6)
F32 0.0285(5) 0.0170(4) 0.0286(5) 0.0033(4) 0.0030(4) -0.0013(4)
C32 0.0223(7) 0.0165(7) 0.0184(7) 0.0029(5) 0.0013(5) 0.0004(5)
F33 0.0190(5) 0.0290(5) 0.0565(7) 0.0075(5) 0.0147(5) 0.0027(4)
C33 0.0166(6) 0.0231(7) 0.0268(8) 0.0077(6) 0.0061(6) 0.0033(6)
F34 0.0248(5) 0.0227(5) 0.0490(6) 0.0076(4) 0.0171(4) 0.0108(4)
C34 0.0201(7) 0.0191(7) 0.0224(7) 0.0048(6) 0.0064(6) 0.0069(5)

loop_
_atom_type_symbol
_atom_type_description
_atom_type_scat_dispersion_real
_atom_type_scat_dispersion_imag
_atom_type_scat_source
C C 0.0033 0.0016 'International Tables Vol C Tables 4.2.6.8 and 6.1.1.4'
H H 0.0000 0.0000 'International Tables Vol C Tables 4.2.6.8 and 6.1.1.4'
N N 0.0061 0.0033 'International Tables Vol C Tables 4.2.6.8 and 6.1.1.4'
Fe Fe 0.3463 0.8444 'International Tables Vol C Tables 4.2.6.8 and 6.1.1.4'
F F 0.0171 0.0103 'International Tables Vol C Tables 4.2.6.8 and 6.1.1.4'

loop_
_geom_angle_atom_site_label_1
_geom_angle_atom_site_label_2
_geom_angle_atom_site_label_3
_geom_angle
_geom_angle_site_symmetry_1
_geom_angle_site_symmetry_3
_geom_angle_publ_flag
N4 Fe1 N2 125.03(5) . . ?
N4 Fe1 N3 92.67(5) . . ?
N2 Fe1 N3 118.54(5) . . ?
N4 Fe1 N1 121.00(5) . . ?
N2 Fe1 N1 89.52(5) . . ?
N3 Fe1 N1 112.02(5) . . ?
C1 N1 C6 119.98(12) . . ?
C1 N1 Fe1 120.06(9) . . ?
C6 N1 Fe1 119.72(9) . . ?
C3 N2 C12 118.57(12) . . ?
C3 N2 Fe1 120.73(10) . . ?
C12 N2 Fe1 120.68(9) . . ?
N1 C1 C2 122.48(13) . . ?
N1 C1 C4 120.33(13) . . ?
C2 C1 C4 117.13(13) . . ?
C1 C2 C3 127.14(13) . . ?
N2 C3 C2 122.15(13) . . ?
N2 C3 C5 120.31(13) . . ?
C2 C3 C5 117.40(13) . . ?
C11 C6 C7 115.95(13) . . ?
C11 C6 N1 119.77(12) . . ?
C7 C6 N1 123.92(13) . . ?
F7 C7 C8 118.21(13) . . ?
F7 C7 C6 119.27(13) . . ?
C8 C7 C6 122.49(14) . . ?
F8 C8 C7 120.49(14) . . ?
F8 C8 C9 119.87(13) . . ?
C7 C8 C9 119.61(13) . . ?
F9 C9 C10 119.43(13) . . ?
F9 C9 C8 120.95(13) . . ?
C10 C9 C8 119.61(13) . . ?
F10 C10 C9 119.92(13) . . ?
F10 C10 C11 120.18(13) . . ?
C9 C10 C11 119.90(14) . . ?
F11 C11 C10 118.50(13) . . ?
F11 C11 C6 119.06(13) . . ?
C10 C11 C6 122.43(13) . . ?
C17 C12 C13 116.41(13) . . ?
C17 C12 N2 124.46(13) . . ?
C13 C12 N2 119.06(12) . . ?
F13 C13 C14 118.03(13) . . ?
F13 C13 C12 119.54(12) . . ?
C14 C13 C12 122.42(13) . . ?
F14 C14 C15 120.11(13) . . ?
F14 C14 C13 120.00(13) . . ?
C15 C14 C13 119.89(14) . . ?
F15 C15 C14 120.16(14) . . ?
F15 C15 C16 120.54(13) . . ?
C14 C15 C16 119.30(13) . . ?
F16 C16 C15 119.78(13) . . ?
F16 C16 C17 120.14(14) . . ?
C15 C16 C17 120.08(13) . . ?
F17 C17 C16 118.22(13) . . ?
F17 C17 C12 119.91(13) . . ?
C16 C17 C12 121.87(13) . . ?
C18 N3 C23 117.67(12) . . ?
C18 N3 Fe1 124.84(10) . . ?
C23 N3 Fe1 117.26(9) . . ?
C20 N4 C29 117.95(12) . . ?
C20 N4 Fe1 125.02(10) . . ?
C29 N4 Fe1 116.91(9) . . ?
N3 C18 C19 122.95(13) . . ?
N3 C18 C21 120.21(13) . . ?
C19 C18 C21 116.81(13) . . ?
C20 C19 C18 129.51(14) . . ?
N4 C20 C19 123.02(13) . . ?
N4 C20 C22 119.45(13) . . ?
C19 C20 C22 117.53(13) . . ?
C24 C23 C28 116.42(13) . . ?
C24 C23 N3 121.18(13) . . ?
C28 C23 N3 122.40(13) . . ?
F24 C24 C25 118.20(13) . . ?
F24 C24 C23 119.56(13) . . ?
C25 C24 C23 122.15(14) . . ?
F25 C25 C26 119.97(14) . . ?
F25 C25 C24 119.83(14) . . ?
C26 C25 C24 120.15(14) . . ?
F26 C26 C25 120.30(14) . . ?
F26 C26 C27 120.51(14) . . ?
C25 C26 C27 119.16(14) . . ?
F27 C27 C26 120.38(14) . . ?
F27 C27 C28 119.44(14) . . ?
C26 C27 C28 120.15(14) . . ?
F28 C28 C27 118.24(13) . . ?
F28 C28 C23 119.74(13) . . ?
C27 C28 C23 121.97(14) . . ?
C30 C29 C34 116.31(13) . . ?
C30 C29 N4 121.68(13) . . ?
C34 C29 N4 121.91(13) . . ?
F30 C30 C31 118.45(13) . . ?
F30 C30 C29 119.25(13) . . ?
C31 C30 C29 122.31(13) . . ?
F31 C31 C32 119.65(14) . . ?
F31 C31 C30 120.70(14) . . ?
C32 C31 C30 119.65(14) . . ?
F32 C32 C31 119.84(14) . . ?
F32 C32 C33 120.39(13) . . ?
C31 C32 C33 119.76(14) . . ?
F33 C33 C34 120.27(14) . . ?
F33 C33 C32 119.89(14) . . ?
C34 C33 C32 119.83(13) . . ?
F34 C34 C33 118.89(13) . . ?
F34 C34 C29 118.97(13) . . ?
C33 C34 C29 122.13(14) . . ?

loop_
_geom_bond_atom_site_label_1
_geom_bond_atom_site_label_2
_geom_bond_distance
_geom_bond_site_symmetry_2
_geom_bond_publ_flag
Fe1 N4 1.9991(12) . ?
Fe1 N2 2.0131(12) . ?
Fe1 N3 2.0164(12) . ?
Fe1 N1 2.0382(12) . ?
N1 C1 1.3369(18) . ?
N1 C6 1.4146(18) . ?
N2 C3 1.3432(18) . ?
N2 C12 1.4203(18) . ?
C1 C2 1.406(2) . ?
C1 C4 1.509(2) . ?
C2 C3 1.407(2) . ?
C3 C5 1.505(2) . ?
C6 C11 1.395(2) . ?
C6 C7 1.398(2) . ?
F7 C7 1.3420(17) . ?
C7 C8 1.382(2) . ?
F8 C8 1.3382(17) . ?
C8 C9 1.384(2) . ?
F9 C9 1.3419(16) . ?
C9 C10 1.380(2) . ?
F10 C10 1.3424(17) . ?
C10 C11 1.381(2) . ?
C11 F11 1.3356(17) . ?
C12 C17 1.394(2) . ?
C12 C13 1.394(2) . ?
F13 C13 1.3447(16) . ?
C13 C14 1.382(2) . ?
F14 C14 1.3437(17) . ?
C14 C15 1.380(2) . ?
F15 C15 1.3379(17) . ?
C15 C16 1.386(2) . ?
F16 C16 1.3362(17) . ?
C16 C17 1.387(2) . ?
F17 C17 1.3394(16) . ?
N3 C18 1.3335(19) . ?
N3 C23 1.4218(18) . ?
N4 C20 1.3496(19) . ?
N4 C29 1.4168(18) . ?
C18 C19 1.408(2) . ?
C18 C21 1.505(2) . ?
C19 C20 1.394(2) . ?
C20 C22 1.504(2) . ?
C23 C24 1.390(2) . ?
C23 C28 1.395(2) . ?
F24 C24 1.3411(17) . ?
C24 C25 1.384(2) . ?
F25 C25 1.3393(17) . ?
C25 C26 1.380(2) . ?
F26 C26 1.3380(17) . ?
C26 C27 1.381(2) . ?
F27 C27 1.3420(18) . ?
C27 C28 1.385(2) . ?
F28 C28 1.3394(17) . ?
C29 C30 1.394(2) . ?
C29 C34 1.397(2) . ?
F30 C30 1.3398(16) . ?
C30 C31 1.383(2) . ?
F31 C31 1.3341(17) . ?
C31 C32 1.381(2) . ?
F32 C32 1.3419(17) . ?
C32 C33 1.381(2) . ?
F33 C33 1.3431(17) . ?
C33 C34 1.380(2) . ?
F34 C34 1.3440(17) . ?
